data_2217808
loop_
_publ_author_name
'Soares-Sobrinho, Jos\'e Lamartine'
'Cunha-Filho, Marc\'ilio S. S.'
'Rolim Neto, Pedro Jos\'e'
'Torres-Labandeira, Juan J.'
'Dacunha-Marinho, Bruno'

_publ_section_title
;
 Benznidazole
;
_journal_coeditor_code OM2213
_journal_issue 3
_journal_name_full 'Acta Crystallographica Section E'
_journal_page_first o634
_journal_paper_doi 10.1107/S1600536808005023
_journal_volume 64
_journal_year 2008
_chemical_formula_iupac 'C12 H12 N4 O3'
_chemical_formula_moiety 'C12 H12 N4 O3'
_chemical_formula_sum 'C12 H12 N4 O3'
_chemical_formula_weight 260.26
_chemical_name_common
;
benznidazole
;
_chemical_name_systematic
;
<i>N</i>-benzyl-2-(2-nitroimidazol-1-yl)acetamide
;
_space_group_IT_number 4
_symmetry_cell_setting monoclinic
_symmetry_space_group_name_Hall 'P 2yb'
_symmetry_space_group_name_H-M 'P 1 21 1'
_atom_sites_solution_hydrogens geom
_atom_sites_solution_primary direct
_atom_sites_solution_secondary difmap
_audit_creation_method 'WinGX routine CIF_UPDATE'
_cell_angle_alpha 90
_cell_angle_beta 90.6680(10)
_cell_angle_gamma 90
_cell_formula_units_Z 2
_cell_length_a 4.65560(10)
_cell_length_b 10.9113(2)
_cell_length_c 11.7681(3)
_cell_measurement_reflns_used 1992
_cell_measurement_temperature 100(2)
_cell_measurement_theta_max 28.26
_cell_measurement_theta_min 3.04
_cell_volume 597.76(2)
_computing_cell_refinement 'APEX2 (Bruker, 2007)'
_computing_data_collection 'APEX2 (Bruker, 2007)'
_computing_data_reduction 'APEX2 (Bruker, 2007)'
_computing_molecular_graphics 'ORTEP-3 for Windows (Farrugia, 1997)'
_computing_publication_material 'WinGX (Farrugia, 1999)'
_computing_structure_refinement 'SHELXL97 (Sheldrick, 2008)'
_computing_structure_solution 'SIR97  (Altomare <i>et al.</i>,  1999)'
_diffrn_ambient_temperature 100(2)
_diffrn_measured_fraction_theta_full 1
_diffrn_measured_fraction_theta_max 1
_diffrn_measurement_device 'four-circle diffractometer'
_diffrn_measurement_device_type 'Bruker APEXII CCD'
_diffrn_measurement_method '\w and \f'
_diffrn_radiation_monochromator graphite
_diffrn_radiation_source 'fine-focus sealed tube'
_diffrn_radiation_type MoK\a
_diffrn_radiation_wavelength 0.7107
_diffrn_reflns_av_R_equivalents 0.0122
_diffrn_reflns_limit_h_max 5
_diffrn_reflns_limit_h_min -5
_diffrn_reflns_limit_k_max 13
_diffrn_reflns_limit_k_min -13
_diffrn_reflns_limit_l_max 14
_diffrn_reflns_limit_l_min -14
_diffrn_reflns_number 11597
_diffrn_reflns_theta_full 26.4
_diffrn_reflns_theta_max 26.4
_diffrn_reflns_theta_min 1.73
_exptl_absorpt_coefficient_mu 0.108
_exptl_absorpt_correction_T_max 0.987
_exptl_absorpt_correction_T_min 0.861
_exptl_absorpt_correction_type multi-scan
_exptl_absorpt_process_details '(SADABS; Bruker, 2001)'
_exptl_crystal_colour colourless
_exptl_crystal_density_diffrn 1.446
_exptl_crystal_density_method 'not measured'
_exptl_crystal_description prism
_exptl_crystal_F_000 272
_exptl_crystal_size_max 0.34
_exptl_crystal_size_mid 0.16
_exptl_crystal_size_min 0.12
_refine_diff_density_max 0.138
_refine_diff_density_min -0.217
_refine_ls_extinction_method none
_refine_ls_goodness_of_fit_ref 1.083
_refine_ls_hydrogen_treatment mixed
_refine_ls_matrix_type full
_refine_ls_number_parameters 176
_refine_ls_number_reflns 1287
_refine_ls_number_restraints 1
_refine_ls_restrained_S_all 1.082
_refine_ls_R_factor_all 0.0268
_refine_ls_R_factor_gt 0.0248
_refine_ls_shift/su_max 0.001
_refine_ls_shift/su_mean 0.001
_refine_ls_structure_factor_coef Fsqd
_refine_ls_weighting_details 'calc w=1/[\s^2^(Fo^2^)+(0.0385P)^2^+0.0782P] where P=(Fo^2^+2Fc^2^)/3'
_refine_ls_weighting_scheme calc
_refine_ls_wR_factor_gt 0.0649
_refine_ls_wR_factor_ref 0.0662
_reflns_number_gt 1216
_reflns_number_total 1287
_reflns_threshold_expression I>2\s(I)
_cod_data_source_file om2213.cif
_cod_data_source_block I
_cod_original_sg_symbol_H-M 'P 21'
_cod_database_code 2217808
_cod_database_fobs_code 2217808

loop_
_symmetry_equiv_pos_as_xyz
'x, y, z'
'-x, y+1/2, -z'

loop_
_atom_site_type_symbol
_atom_site_label
_atom_site_fract_x
_atom_site_fract_y
_atom_site_fract_z
_atom_site_U_iso_or_equiv
_atom_site_adp_type
_atom_site_calc_flag
_atom_site_refinement_flags
_atom_site_occupancy
C C1 0.4003(3) 0.40584(12) 0.08674(11) 0.0161(3) Uani d . 1
C C2 0.2787(3) 0.42354(13) -0.02020(12) 0.0185(3) Uani d . 1
H H2 0.3368 0.4915 -0.0649 0.022 Uiso calc R 1
C C3 0.0725(3) 0.34290(15) -0.06277(12) 0.0228(3) Uani d . 1
H H3 -0.0096 0.3558 -0.1361 0.027 Uiso calc R 1
C C4 -0.0126(3) 0.24393(15) 0.00205(14) 0.0249(3) Uani d . 1
H H4 -0.1559 0.1896 -0.0263 0.03 Uiso calc R 1
C C5 0.1101(3) 0.22366(13) 0.10809(13) 0.0245(3) Uani d . 1
H H5 0.0536 0.1548 0.1518 0.029 Uiso calc R 1
C C6 0.3162(3) 0.30441(13) 0.15048(12) 0.0199(3) Uani d . 1
H H6 0.4003 0.2904 0.2233 0.024 Uiso calc R 1
C C7 0.6208(3) 0.49433(14) 0.13271(12) 0.0183(3) Uani d . 1
H H7A 0.7996 0.4494 0.1521 0.022 Uiso calc R 1
H H7B 0.6664 0.5558 0.0737 0.022 Uiso calc R 1
N N8 0.5145(3) 0.55688(11) 0.23428(10) 0.0162(3) Uani d . 1
H H8 0.338(4) 0.5619(16) 0.2452(14) 0.019(4) Uiso d . 1
C C9 0.6898(3) 0.62199(12) 0.30060(11) 0.0136(3) Uani d . 1
O O10 0.94844(19) 0.63427(9) 0.28473(8) 0.0174(2) Uani d . 1
C C11 0.5490(3) 0.67480(13) 0.40651(12) 0.0169(3) Uani d . 1
H H11A 0.3579 0.7085 0.3859 0.02 Uiso calc R 1
H H11B 0.5211 0.6087 0.4629 0.02 Uiso calc R 1
N N12 0.7269(2) 0.77163(10) 0.45668(9) 0.0155(2) Uani d . 1
C C13 0.7665(3) 0.89028(13) 0.42442(11) 0.0173(3) Uani d . 1
N N14 0.9577(3) 0.94933(12) 0.48657(10) 0.0212(3) Uani d . 1
C C15 1.0495(3) 0.86385(13) 0.56313(12) 0.0202(3) Uani d . 1
H H15 1.1901 0.8781 0.6208 0.024 Uiso calc R 1
C C16 0.9113(3) 0.75456(13) 0.54557(11) 0.0178(3) Uani d . 1
H H16 0.939 0.681 0.5875 0.021 Uiso calc R 1
N N17 0.6082(3) 0.94740(12) 0.33348(10) 0.0239(3) Uani d . 1
O O18 0.4426(2) 0.88404(11) 0.27695(9) 0.0306(3) Uani d . 1
O O19 0.6452(3) 1.05789(11) 0.31808(11) 0.0419(3) Uani d . 1

loop_
_atom_site_aniso_label
_atom_site_aniso_U_11
_atom_site_aniso_U_22
_atom_site_aniso_U_33
_atom_site_aniso_U_12
_atom_site_aniso_U_13
_atom_site_aniso_U_23
C1 0.0137(6) 0.0156(7) 0.0191(6) 0.0026(6) 0.0028(5) -0.0051(5)
C2 0.0202(7) 0.0166(7) 0.0187(7) 0.0025(6) 0.0021(5) -0.0016(5)
C3 0.0208(7) 0.0276(8) 0.0199(7) 0.0040(7) -0.0040(6) -0.0089(6)
C4 0.0191(7) 0.0216(8) 0.0340(8) -0.0045(6) 0.0008(6) -0.0137(6)
C5 0.0251(8) 0.0152(8) 0.0333(8) -0.0025(6) 0.0055(6) -0.0029(6)
C6 0.0212(7) 0.0192(8) 0.0193(7) -0.0006(6) 0.0004(5) -0.0023(6)
C7 0.0161(7) 0.0196(7) 0.0193(7) -0.0006(6) 0.0030(5) -0.0047(6)
N8 0.0106(6) 0.0182(6) 0.0198(6) -0.0003(5) 0.0016(4) -0.0057(5)
C9 0.0153(7) 0.0096(6) 0.0159(6) 0.0013(5) 0.0000(5) 0.0008(5)
O10 0.0134(5) 0.0189(5) 0.0198(4) -0.0008(4) 0.0010(4) -0.0031(4)
C11 0.0160(6) 0.0155(7) 0.0194(7) -0.0036(6) 0.0012(5) -0.0059(5)
N12 0.0168(6) 0.0139(6) 0.0159(5) -0.0011(5) 0.0020(4) -0.0024(5)
C13 0.0221(7) 0.0133(7) 0.0164(6) 0.0005(6) -0.0001(5) -0.0013(5)
N14 0.0281(7) 0.0169(6) 0.0187(6) -0.0036(6) -0.0021(5) -0.0029(5)
C15 0.0236(8) 0.0176(7) 0.0194(7) 0.0005(6) -0.0037(6) -0.0044(5)
C16 0.0210(7) 0.0153(7) 0.0171(6) 0.0029(6) -0.0014(5) -0.0014(5)
N17 0.0325(8) 0.0211(7) 0.0179(6) 0.0008(6) -0.0037(5) 0.0002(5)
O18 0.0347(6) 0.0323(7) 0.0244(5) -0.0023(5) -0.0114(5) -0.0012(5)
O19 0.0699(10) 0.0196(6) 0.0358(6) -0.0031(6) -0.0180(6) 0.0077(5)

loop_
_atom_type_symbol
_atom_type_description
_atom_type_scat_dispersion_real
_atom_type_scat_dispersion_imag
_atom_type_scat_source
C C 0.0033 0.0016 'International Tables Vol C Tables 4.2.6.8 and 6.1.1.4'
H H 0 0 'International Tables Vol C Tables 4.2.6.8 and 6.1.1.4'
N N 0.0061 0.0033 'International Tables Vol C Tables 4.2.6.8 and 6.1.1.4'
O O 0.0106 0.006 'International Tables Vol C Tables 4.2.6.8 and 6.1.1.4'

loop_
_geom_angle_atom_site_label_1
_geom_angle_atom_site_label_2
_geom_angle_atom_site_label_3
_geom_angle
_geom_angle_publ_flag
O18 N17 O19 124.07(13) ?
O18 N17 C13 118.30(12) ?
O19 N17 C13 117.62(13) ?
C16 N12 C13 104.99(12) ?
C16 N12 C11 124.17(12) ?
C13 N12 C11 130.67(12) ?
C9 N8 C7 121.09(12) yes
C9 N8 H8 118.2(12) ?
C7 N8 H8 119.9(11) ?
O10 C9 N8 124.46(12) ?
O10 C9 C11 120.91(12) ?
N8 C9 C11 114.48(11) ?
C1 C2 C3 120.75(13) ?
C1 C2 H2 119.6 ?
C3 C2 H2 119.6 ?
C13 N14 C15 103.74(12) ?
N14 C15 C16 110.69(12) ?
N14 C15 H15 124.7 ?
C16 C15 H15 124.7 ?
C3 C4 C5 120.29(14) ?
C3 C4 H4 119.9 ?
C5 C4 H4 119.9 ?
C4 C5 C6 119.86(14) ?
C4 C5 H5 120.1 ?
C6 C5 H5 120.1 ?
C4 C3 C2 119.74(13) ?
C4 C3 H3 120.1 ?
C2 C3 H3 120.1 ?
N8 C7 C1 110.86(11) yes
N8 C7 H7A 109.5 ?
C1 C7 H7A 109.5 ?
N8 C7 H7B 109.5 ?
C1 C7 H7B 109.5 ?
H7A C7 H7B 108.1 ?
C2 C1 C6 118.93(13) ?
C2 C1 C7 120.41(13) ?
C6 C1 C7 120.65(12) ?
N12 C11 C9 110.81(11) yes
N12 C11 H11A 109.5 ?
C9 C11 H11A 109.5 ?
N12 C11 H11B 109.5 ?
C9 C11 H11B 109.5 ?
H11A C11 H11B 108.1 ?
N12 C16 C15 106.76(13) ?
N12 C16 H16 126.6 ?
C15 C16 H16 126.6 ?
C5 C6 C1 120.41(13) ?
C5 C6 H6 119.8 ?
C1 C6 H6 119.8 ?
N14 C13 N12 113.81(12) ?
N14 C13 N17 122.74(13) ?
N12 C13 N17 123.42(12) yes

loop_
_geom_bond_atom_site_label_1
_geom_bond_atom_site_label_2
_geom_bond_distance
_geom_bond_publ_flag
O10 C9 1.2281(16) yes
N17 O18 1.2260(17) yes
N17 O19 1.2316(18) yes
N17 C13 1.4348(18) yes
N12 C16 1.3581(18) ?
N12 C13 1.3622(19) ?
N12 C11 1.4628(17) yes
N8 C9 1.3286(17) yes
N8 C7 1.4675(17) yes
N8 H8 0.836(18) ?
C9 C11 1.5278(18) yes
C2 C1 1.3875(19) ?
C2 C3 1.391(2) ?
C2 H2 0.95 ?
N14 C13 1.3144(19) ?
N14 C15 1.3620(19) ?
C15 C16 1.370(2) ?
C15 H15 0.95 ?
C4 C3 1.383(2) ?
C4 C5 1.384(2) ?
C4 H4 0.95 ?
C5 C6 1.391(2) ?
C5 H5 0.95 ?
C3 H3 0.95 ?
C7 C1 1.505(2) ?
C7 H7A 0.99 ?
C7 H7B 0.99 ?
C1 C6 1.396(2) ?
C11 H11A 0.99 ?
C11 H11B 0.99 ?
C16 H16 0.95 ?
C6 H6 0.95 ?

loop_
_geom_hbond_atom_site_label_D
_geom_hbond_atom_site_label_H
_geom_hbond_atom_site_label_A
_geom_hbond_site_symmetry_A
_geom_hbond_distance_DH
_geom_hbond_distance_HA
_geom_hbond_distance_DA
_geom_hbond_angle_DHA
_geom_hbond_publ_flag
N8 H8 O10 1_455 0.835(19) 2.037(18) 2.837(2) 160.2(17) yes

loop_
_geom_torsion_atom_site_label_1
_geom_torsion_atom_site_label_2
_geom_torsion_atom_site_label_3
_geom_torsion_atom_site_label_4
_geom_torsion
C7 N8 C9 O10 -1.0(2)
C7 N8 C9 C11 -176.53(13)
C13 N14 C15 C16 0.00(16)
C3 C4 C5 C6 1.1(2)
C5 C4 C3 C2 -1.1(2)
C1 C2 C3 C4 0.0(2)
C9 N8 C7 C1 167.75(12)
C3 C2 C1 C6 1.1(2)
C3 C2 C1 C7 -179.29(13)
N8 C7 C1 C2 116.20(14)
N8 C7 C1 C6 -64.20(17)
C16 N12 C11 C9 -97.72(15)
C13 N12 C11 C9 76.86(17)
O10 C9 C11 N12 20.40(18)
N8 C9 C11 N12 -163.87(11)
C13 N12 C16 C15 0.70(14)
C11 N12 C16 C15 176.45(12)
N14 C15 C16 N12 -0.46(16)
C4 C5 C6 C1 0.0(2)
C2 C1 C6 C5 -1.1(2)
C7 C1 C6 C5 179.30(13)
C15 N14 C13 N12 0.48(16)
C15 N14 C13 N17 178.56(13)
C16 N12 C13 N14 -0.77(16)
C11 N12 C13 N14 -176.13(13)
C16 N12 C13 N17 -178.83(13)
C11 N12 C13 N17 5.8(2)
O18 N17 C13 N14 177.06(14)
O19 N17 C13 N14 -3.8(2)
O18 N17 C13 N12 -5.0(2)
O19 N17 C13 N12 174.08(14)

loop_
_cod_related_entry_id
_cod_related_entry_database
_cod_related_entry_code
1 ChemSpider 29299
